data_7712052
loop_
_publ_author_name
'Tong, Jialin'
'Yang, Xinyue'
'Song, Xiaoxian'
'Liang, Jie'
'Huang, Shanshan'
'Mao, Huiting'
'Akhtar, Mansoor'
'Liu, Ao'
'Shan, Guo-Gang'
'Li, Guangfu'

_publ_section_title
;
 AIE-active Ir(III) complexes as type-I dominant photosensitizers for
 efficient photodynamic therapy.
;
_journal_issue 4
_journal_name_full 'Dalton transactions (Cambridge, England : 2003)'
_journal_page_first 1105
_journal_page_last 1112
_journal_paper_doi 10.1039/d2dt03404b
_journal_volume 52
_journal_year 2023
_chemical_formula_moiety 'C66 H48 Ir N5 O2'
_chemical_formula_sum 'C66 H48 Ir N5 O2'
_chemical_formula_weight 1135.29
_space_group_crystal_system monoclinic
_space_group_IT_number 14
_space_group_name_Hall '-P 2yn'
_space_group_name_H-M_alt 'P 1 21/n 1'
_atom_sites_solution_hydrogens geom
_audit_creation_date 2018-12-10
_audit_creation_method
;
Olex2 1.2-beta
(compiled 2018.05.29 svn.r3508 for OlexSys, GUI svn.r5506)
;
_audit_update_record
;
2022-10-11 deposited with the CCDC.	2022-12-21 downloaded from the CCDC.
;
_cell_angle_alpha 90
_cell_angle_beta 97.298(3)
_cell_angle_gamma 90
_cell_formula_units_Z 4
_cell_length_a 17.0548(8)
_cell_length_b 18.1638(8)
_cell_length_c 19.8406(9)
_cell_measurement_reflns_used 9993
_cell_measurement_temperature 173(2)
_cell_measurement_theta_max 50.000
_cell_measurement_theta_min 1.953
_cell_volume 6096.4(5)
_computing_cell_refinement 'SAINT+ Ver. 2016.5-0 (Bruker-AXS, 2016)'
_computing_data_collection 'APEX3 Ver. 2016.5-0 (Bruker-AXS, 2016)'
_computing_data_reduction 'SAINT+ Ver. 2016.5-0 (Bruker-AXS, 2016)'
_computing_molecular_graphics 'Olex2 (Dolomanov et al., 2009)'
_computing_publication_material 'Olex2 (Dolomanov et al., 2009)'
_computing_structure_refinement 'ShelXL (Sheldrick, 2015)'
_computing_structure_solution 'XT (Sheldrick, 2015a)'
_diffrn_ambient_temperature 173.01
_diffrn_detector 'charge-coupled device (CCD) area detector'
_diffrn_detector_area_resol_mean 7.9
_diffrn_detector_type 'Bruker APEX II'
_diffrn_measured_fraction_theta_full 0.996
_diffrn_measured_fraction_theta_max 0.982
_diffrn_measurement_device 'three-circle diffractometer'
_diffrn_measurement_device_type 'Bruker APEX II Quazar'
_diffrn_measurement_method '0.5\% \w and 0.5\% \f scans'
_diffrn_radiation_collimation 'focusing mirrors'
_diffrn_radiation_detector 'Bruker APEX II'
_diffrn_radiation_monochromator 'mirror optics'
_diffrn_radiation_probe x-ray
_diffrn_radiation_type CuK\a
_diffrn_radiation_wavelength 1.54178
_diffrn_reflns_av_R_equivalents 0.0685
_diffrn_reflns_av_unetI/netI 0.0545
_diffrn_reflns_Laue_measured_fraction_full 0.996
_diffrn_reflns_Laue_measured_fraction_max 0.982
_diffrn_reflns_limit_h_max 20
_diffrn_reflns_limit_h_min -19
_diffrn_reflns_limit_k_max 21
_diffrn_reflns_limit_k_min -21
_diffrn_reflns_limit_l_max 23
_diffrn_reflns_limit_l_min -22
_diffrn_reflns_number 57691
_diffrn_reflns_point_group_measured_fraction_full 0.996
_diffrn_reflns_point_group_measured_fraction_max 0.982
_diffrn_reflns_theta_full 67.679
_diffrn_reflns_theta_max 69.734
_diffrn_reflns_theta_min 3.221
_diffrn_source 'microfocus sealed X-ray tube'
_diffrn_source_type 'Incoatec I\ms'
_exptl_absorpt_coefficient_mu 4.582
_exptl_absorpt_correction_T_max 0.86
_exptl_absorpt_correction_T_min 0.84
_exptl_absorpt_correction_type multi-scan
_exptl_absorpt_process_details 'SADABS-2016/2 (Krause et al., 2015) was used for absorption correction.'
_exptl_crystal_colour colorless
_exptl_crystal_density_diffrn 1.237
_exptl_crystal_density_method 'not measured'
_exptl_crystal_description block
_exptl_crystal_F_000 2288
_exptl_crystal_size_max 0.24
_exptl_crystal_size_mid 0.22
_exptl_crystal_size_min 0.2
_refine_diff_density_max 0.921
_refine_diff_density_min -1.355
_refine_diff_density_rms 0.100
_refine_ls_extinction_method none
_refine_ls_goodness_of_fit_ref 1.034
_refine_ls_hydrogen_treatment constr
_refine_ls_matrix_type full
_refine_ls_number_parameters 671
_refine_ls_number_reflns 11292
_refine_ls_number_restraints 0
_refine_ls_restrained_S_all 1.034
_refine_ls_R_factor_all 0.0533
_refine_ls_R_factor_gt 0.0377
_refine_ls_shift/su_max 0.001
_refine_ls_shift/su_mean 0.000
_refine_ls_structure_factor_coef Fsqd
_refine_ls_weighting_details 'w=1/[\s^2^(Fo^2^)+(0.0267P)^2^+10.6871P] where P=(Fo^2^+2Fc^2^)/3'
_refine_ls_weighting_scheme calc
_refine_ls_wR_factor_gt 0.0780
_refine_ls_wR_factor_ref 0.0834
_reflns_Friedel_coverage 0.000
_reflns_number_gt 9109
_reflns_number_total 11292
_reflns_threshold_expression 'I > 2\s(I)'
_cod_data_source_file d2dt03404b2.cif
_cod_data_source_block 1_sq
_cod_depositor_comments 'Adding full bibliography for 7712052--7712054.cif.'
_cod_database_code 7712052
_shelx_shelxl_version_number 2017/1
_shelx_space_group_comment
;
The symmetry employed for this shelxl refinement is uniquely defined
by the following loop, which should always be used as a source of
symmetry information in preference to the above space-group names.
They are only intended as comments.
;
_shelx_estimated_absorpt_t_max 0.54
_shelx_estimated_absorpt_t_min 0.21
_olex2_refinement_description
;
1. Fixed Uiso
 At 1.2 times of:
  All C(H) groups
 At 1.5 times of:
  All C(H,H,H) groups
2.a Aromatic/amide H refined with riding coordinates:
 C6(H6), C7(H7), C8(H8), C9(H9), C10(H10), C11(H11), C14(H14), C18(H18),
 C19(H19), C20(H20), C21(H21), C24(H24), C29(H29), C30(H30), C31(H31), C32(H32),
  C35(H35), C36(H36), C37(H37), C38(H38), C39(H39), C41(H41), C46(H46),
 C47(H47), C48(H48), C49(H49), C51(H51), C56(H56), C57(H57), C58(H58), C59(H59),
  C62(H62), C63(H63), C64(H64), C65(H65), C66(H66)
2.b Idealised Me refined as rotating group:
 C25(H25A,H25B,H25C), C26(H26A,H26B,H26C), C52(H52A,H52B,H52C), C53(H53A,H53B,
 H53C)
;
_olex2_submission_special_instructions 'No special instructions were received'

loop_
_space_group_symop_operation_xyz
'x, y, z'
'-x+1/2, y+1/2, -z+1/2'
'-x, -y, -z'
'x-1/2, -y-1/2, z-1/2'

loop_
_atom_site_label
_atom_site_type_symbol
_atom_site_fract_x
_atom_site_fract_y
_atom_site_fract_z
_atom_site_U_iso_or_equiv
_atom_site_adp_type
_atom_site_occupancy
_atom_site_site_symmetry_order
_atom_site_calc_flag
_atom_site_refinement_flags_posn
_atom_site_refinement_flags_adp
_atom_site_refinement_flags_occupancy
_atom_site_disorder_assembly
_atom_site_disorder_group
Ir1 Ir 0.39599(2) 0.69374(2) 0.80924(2) 0.01783(6) Uani 1 1 d . . . . .
N1 N 0.28012(17) 0.70118(15) 0.75522(15) 0.0181(6) Uani 1 1 d . . . . .
O1 O 0.19374(18) 0.6800(2) 0.90581(16) 0.0555(10) Uani 1 1 d . . . . .
O2 O 0.31849(15) 0.68422(14) 0.88591(13) 0.0260(6) Uani 1 1 d . . . . .
N2 N 0.40567(16) 0.58179(16) 0.80670(15) 0.0190(6) Uani 1 1 d . . . . .
N3 N 0.40508(16) 0.80532(16) 0.81318(15) 0.0195(6) Uani 1 1 d . . . . .
C1 C 0.5008(2) 0.6803(2) 0.86805(19) 0.0212(8) Uani 1 1 d . . . . .
N4 N 0.47318(19) 0.47990(17) 0.83710(16) 0.0256(7) Uani 1 1 d . . . . .
C2 C 0.4536(2) 0.7116(2) 0.72939(19) 0.0201(8) Uani 1 1 d . . . . .
N5 N 0.44956(19) 0.90967(17) 0.77296(18) 0.0293(8) Uani 1 1 d . . . . .
C3 C 0.2197(2) 0.69282(19) 0.79065(19) 0.0209(8) Uani 1 1 d . . . . .
C4 C 0.1398(2) 0.6943(2) 0.7582(2) 0.0236(8) Uani 1 1 d . . . . .
C5 C 0.1270(2) 0.7029(2) 0.6862(2) 0.0269(9) Uani 1 1 d . . . . .
C6 C 0.1937(2) 0.7111(2) 0.6520(2) 0.0300(10) Uani 1 1 d . . . . .
H6 H 0.187203 0.716550 0.603964 0.036 Uiso 1 1 calc R . . . .
C7 C 0.2676(2) 0.7112(2) 0.6872(2) 0.0259(9) Uani 1 1 d . . . . .
H7 H 0.311805 0.718589 0.663225 0.031 Uiso 1 1 calc R . . . .
C8 C 0.0491(3) 0.7043(2) 0.6519(3) 0.0374(11) Uani 1 1 d . . . . .
H8 H 0.041007 0.709793 0.603853 0.045 Uiso 1 1 calc R . . . .
C9 C -0.0140(3) 0.6979(3) 0.6865(3) 0.0503(13) Uani 1 1 d . . . . .
H9 H -0.066022 0.698461 0.662846 0.060 Uiso 1 1 calc R . . . .
C10 C -0.0022(3) 0.6906(3) 0.7572(3) 0.0539(14) Uani 1 1 d . . . . .
H10 H -0.046788 0.686869 0.781265 0.065 Uiso 1 1 calc R . . . .
C11 C 0.0723(2) 0.6887(3) 0.7926(3) 0.0402(11) Uani 1 1 d . . . . .
H11 H 0.078596 0.683565 0.840637 0.048 Uiso 1 1 calc R . . . .
C12 C 0.2442(2) 0.6846(2) 0.8676(2) 0.0264(9) Uani 1 1 d . . . . .
C13 C 0.5257(2) 0.6055(2) 0.88043(19) 0.0219(8) Uani 1 1 d . . . . .
C14 C 0.5974(2) 0.5876(2) 0.9196(2) 0.0284(9) Uani 1 1 d . . . . .
H14 H 0.612125 0.537568 0.927369 0.034 Uiso 1 1 calc R . . . .
C15 C 0.6461(2) 0.6435(2) 0.9467(2) 0.0270(9) Uani 1 1 d . . . . .
C16 C 0.7266(2) 0.6399(3) 0.9893(2) 0.0389(11) Uani 1 1 d . . . . .
C17 C 0.7480(2) 0.7207(3) 0.9962(2) 0.0345(10) Uani 1 1 d . . . . .
C18 C 0.8169(2) 0.7540(3) 1.0283(2) 0.0417(12) Uani 1 1 d . . . . .
H18 H 0.859468 0.724752 1.048993 0.050 Uiso 1 1 calc R . . . .
C19 C 0.8221(3) 0.8297(3) 1.0295(3) 0.0486(13) Uani 1 1 d . . . . .
H19 H 0.868506 0.852520 1.051513 0.058 Uiso 1 1 calc R . . . .
C20 C 0.7609(3) 0.8731(3) 0.9991(3) 0.0488(13) Uani 1 1 d . . . . .
H20 H 0.765860 0.925169 1.000210 0.059 Uiso 1 1 calc R . . . .
C21 C 0.6927(3) 0.8411(3) 0.9672(2) 0.0369(11) Uani 1 1 d . . . . .
H21 H 0.650488 0.870897 0.946662 0.044 Uiso 1 1 calc R . . . .
C22 C 0.6866(2) 0.7657(2) 0.9655(2) 0.0298(10) Uani 1 1 d . . . . .
C23 C 0.6231(2) 0.7169(2) 0.93431(19) 0.0253(9) Uani 1 1 d . . . . .
C24 C 0.5511(2) 0.7353(2) 0.89653(19) 0.0236(9) Uani 1 1 d . . . . .
H24 H 0.536467 0.785569 0.890257 0.028 Uiso 1 1 calc R . . . .
C25 C 0.7204(3) 0.6047(3) 1.0591(2) 0.0514(14) Uani 1 1 d . . . . .
H25A H 0.681150 0.631482 1.081600 0.077 Uiso 1 1 calc GR . . . .
H25B H 0.771932 0.607163 1.087151 0.077 Uiso 1 1 calc GR . . . .
H25C H 0.704184 0.553162 1.052823 0.077 Uiso 1 1 calc GR . . . .
C26 C 0.7870(3) 0.5966(3) 0.9523(3) 0.0640(17) Uani 1 1 d . . . . .
H26A H 0.768642 0.545799 0.944517 0.096 Uiso 1 1 calc GR . . . .
H26B H 0.838587 0.596519 0.980321 0.096 Uiso 1 1 calc GR . . . .
H26C H 0.791779 0.620158 0.908540 0.096 Uiso 1 1 calc GR . . . .
C27 C 0.4701(2) 0.5545(2) 0.84427(19) 0.0215(8) Uani 1 1 d . . . . .
C28 C 0.3672(2) 0.5234(2) 0.77144(19) 0.0220(8) Uani 1 1 d . . . . .
C29 C 0.3009(2) 0.5211(2) 0.7230(2) 0.0279(9) Uani 1 1 d . . . . .
H29 H 0.271339 0.564227 0.709951 0.034 Uiso 1 1 calc R . . . .
C30 C 0.2798(3) 0.4536(2) 0.6948(2) 0.0365(11) Uani 1 1 d . . . . .
H30 H 0.235354 0.450511 0.660807 0.044 Uiso 1 1 calc R . . . .
C31 C 0.3219(3) 0.3892(2) 0.7147(3) 0.0408(12) Uani 1 1 d . . . . .
H31 H 0.304651 0.343606 0.694569 0.049 Uiso 1 1 calc R . . . .
C32 C 0.3873(3) 0.3907(2) 0.7624(2) 0.0363(11) Uani 1 1 d . . . . .
H32 H 0.416217 0.347278 0.775856 0.044 Uiso 1 1 calc R . . . .
C33 C 0.4092(2) 0.4593(2) 0.7904(2) 0.0246(9) Uani 1 1 d . . . . .
C34 C 0.5303(2) 0.4298(2) 0.8717(2) 0.0273(9) Uani 1 1 d . . . . .
C35 C 0.5926(3) 0.4065(3) 0.8399(2) 0.0494(13) Uani 1 1 d . . . . .
H35 H 0.597401 0.421578 0.794797 0.059 Uiso 1 1 calc R . . . .
C36 C 0.6485(3) 0.3604(3) 0.8749(3) 0.0664(17) Uani 1 1 d . . . . .
H36 H 0.692024 0.343615 0.853610 0.080 Uiso 1 1 calc R . . . .
C37 C 0.6414(3) 0.3390(3) 0.9404(3) 0.0546(14) Uani 1 1 d . . . . .
H37 H 0.680559 0.308492 0.964615 0.066 Uiso 1 1 calc R . . . .
C38 C 0.5782(3) 0.3615(3) 0.9705(3) 0.0511(14) Uani 1 1 d . . . . .
H38 H 0.572937 0.345866 1.015376 0.061 Uiso 1 1 calc R . . . .
C39 C 0.5215(3) 0.4068(3) 0.9363(2) 0.0399(11) Uani 1 1 d . . . . .
H39 H 0.476974 0.421816 0.957114 0.048 Uiso 1 1 calc R . . . .
C40 C 0.4644(2) 0.7864(2) 0.71251(19) 0.0216(8) Uani 1 1 d . . . . .
C41 C 0.5007(2) 0.8087(2) 0.6560(2) 0.0285(9) Uani 1 1 d . . . . .
H41 H 0.505911 0.859394 0.645678 0.034 Uiso 1 1 calc R . . . .
C42 C 0.5286(2) 0.7553(2) 0.6160(2) 0.0294(9) Uani 1 1 d . . . . .
C43 C 0.5728(2) 0.7655(3) 0.5549(2) 0.0352(10) Uani 1 1 d . . . . .
C44 C 0.5861(2) 0.6862(3) 0.5356(2) 0.0364(11) Uani 1 1 d . . . . .
C45 C 0.5548(2) 0.6376(3) 0.5796(2) 0.0345(10) Uani 1 1 d . . . . .
C46 C 0.5595(3) 0.5623(3) 0.5716(2) 0.0456(12) Uani 1 1 d . . . . .
H46 H 0.537517 0.529643 0.601542 0.055 Uiso 1 1 calc R . . . .
C47 C 0.5972(3) 0.5355(3) 0.5182(3) 0.0593(15) Uani 1 1 d . . . . .
H47 H 0.600885 0.483890 0.511433 0.071 Uiso 1 1 calc R . . . .
C48 C 0.6296(3) 0.5839(4) 0.4749(3) 0.0620(16) Uani 1 1 d . . . . .
H48 H 0.655687 0.564845 0.439068 0.074 Uiso 1 1 calc R . . . .
C49 C 0.6244(3) 0.6588(3) 0.4832(3) 0.0507(13) Uani 1 1 d . . . . .
H49 H 0.646697 0.691459 0.453437 0.061 Uiso 1 1 calc R . . . .
C50 C 0.5190(2) 0.6808(2) 0.6311(2) 0.0264(9) Uani 1 1 d . . . . .
C51 C 0.4827(2) 0.6586(2) 0.68615(19) 0.0228(8) Uani 1 1 d . . . . .
H51 H 0.477310 0.607556 0.695128 0.027 Uiso 1 1 calc R . . . .
C52 C 0.6515(3) 0.8057(3) 0.5746(3) 0.0560(14) Uani 1 1 d . . . . .
H52A H 0.641244 0.854455 0.592676 0.084 Uiso 1 1 calc GR . . . .
H52B H 0.678939 0.811035 0.534400 0.084 Uiso 1 1 calc GR . . . .
H52C H 0.684481 0.777181 0.609322 0.084 Uiso 1 1 calc GR . . . .
C53 C 0.5241(3) 0.8077(3) 0.4975(2) 0.0490(13) Uani 1 1 d . . . . .
H53A H 0.475747 0.780176 0.481997 0.074 Uiso 1 1 calc GR . . . .
H53B H 0.555205 0.813786 0.459539 0.074 Uiso 1 1 calc GR . . . .
H53C H 0.510194 0.856219 0.513989 0.074 Uiso 1 1 calc GR . . . .
C54 C 0.4384(2) 0.8354(2) 0.7623(2) 0.0226(8) Uani 1 1 d . . . . .
C55 C 0.4249(2) 0.9266(2) 0.8352(2) 0.0311(10) Uani 1 1 d . . . . .
C56 C 0.4256(3) 0.9923(2) 0.8713(3) 0.0408(12) Uani 1 1 d . . . . .
H56 H 0.443514 1.037053 0.853849 0.049 Uiso 1 1 calc R . . . .
C57 C 0.3990(3) 0.9888(3) 0.9336(3) 0.0490(13) Uani 1 1 d . . . . .
H57 H 0.399492 1.032261 0.960298 0.059 Uiso 1 1 calc R . . . .
C58 C 0.3712(3) 0.9232(3) 0.9593(2) 0.0448(12) Uani 1 1 d . . . . .
H58 H 0.352887 0.923655 1.002538 0.054 Uiso 1 1 calc R . . . .
C59 C 0.3698(2) 0.8581(2) 0.9234(2) 0.0297(9) Uani 1 1 d . . . . .
H59 H 0.351020 0.813744 0.940972 0.036 Uiso 1 1 calc R . . . .
C60 C 0.3972(2) 0.8603(2) 0.8601(2) 0.0244(9) Uani 1 1 d . . . . .
C61 C 0.4759(3) 0.9602(2) 0.7252(2) 0.0334(10) Uani 1 1 d . . . . .
C62 C 0.5560(3) 0.9753(3) 0.7279(3) 0.0478(13) Uani 1 1 d . . . . .
H62 H 0.592668 0.957044 0.764100 0.057 Uiso 1 1 calc R . . . .
C63 C 0.5812(3) 1.0177(3) 0.6769(3) 0.0649(17) Uani 1 1 d . . . . .
H63 H 0.635869 1.028397 0.677633 0.078 Uiso 1 1 calc R . . . .
C64 C 0.5277(4) 1.0443(3) 0.6251(3) 0.0631(16) Uani 1 1 d . . . . .
H64 H 0.545744 1.073061 0.590156 0.076 Uiso 1 1 calc R . . . .
C65 C 0.4494(3) 1.0301(3) 0.6234(3) 0.0556(14) Uani 1 1 d . . . . .
H65 H 0.413068 1.049037 0.587268 0.067 Uiso 1 1 calc R . . . .
C66 C 0.4220(3) 0.9879(2) 0.6742(3) 0.0429(12) Uani 1 1 d . . . . .
H66 H 0.367108 0.978598 0.673619 0.052 Uiso 1 1 calc R . . . .

loop_
_atom_site_aniso_label
_atom_site_aniso_U_11
_atom_site_aniso_U_22
_atom_site_aniso_U_33
_atom_site_aniso_U_23
_atom_site_aniso_U_13
_atom_site_aniso_U_12
Ir1 0.01524(9) 0.02021(9) 0.01748(9) -0.00025(7) -0.00014(6) 0.00140(7)
N1 0.0182(15) 0.0170(16) 0.0185(17) 0.0004(13) 0.0001(12) 0.0013(13)
O1 0.0287(17) 0.111(3) 0.0290(19) 0.0053(18) 0.0115(14) 0.0030(18)
O2 0.0271(15) 0.0345(16) 0.0158(14) 0.0076(12) 0.0008(11) 0.0000(12)
N2 0.0163(15) 0.0200(15) 0.0201(16) -0.0009(14) 0.0001(12) 0.0009(13)
N3 0.0154(15) 0.0177(15) 0.0244(17) -0.0029(14) -0.0009(12) 0.0040(13)
C1 0.0188(19) 0.028(2) 0.017(2) -0.0020(16) 0.0031(15) 0.0014(16)
N4 0.0299(18) 0.0218(18) 0.0241(19) 0.0015(14) -0.0009(14) 0.0044(14)
C2 0.0087(17) 0.032(2) 0.019(2) 0.0025(16) -0.0006(14) -0.0037(15)
N5 0.0306(19) 0.0213(18) 0.038(2) -0.0024(15) 0.0102(16) -0.0046(15)
C3 0.025(2) 0.0143(18) 0.023(2) 0.0004(16) 0.0010(16) 0.0044(16)
C4 0.0209(19) 0.0186(19) 0.031(2) 0.0033(17) 0.0017(16) 0.0011(16)
C5 0.023(2) 0.020(2) 0.034(2) -0.0010(17) -0.0082(17) 0.0005(16)
C6 0.031(2) 0.035(2) 0.023(2) 0.0035(18) -0.0031(18) 0.0055(18)
C7 0.025(2) 0.033(2) 0.019(2) 0.0047(17) 0.0014(16) -0.0018(17)
C8 0.029(2) 0.036(3) 0.043(3) 0.001(2) -0.013(2) -0.001(2)
C9 0.025(2) 0.058(3) 0.063(4) 0.001(3) -0.013(2) -0.001(2)
C10 0.021(2) 0.074(4) 0.067(4) 0.008(3) 0.006(2) -0.004(2)
C11 0.024(2) 0.053(3) 0.044(3) 0.008(2) 0.003(2) -0.001(2)
C12 0.028(2) 0.032(2) 0.019(2) 0.0003(17) 0.0056(17) 0.0038(18)
C13 0.021(2) 0.027(2) 0.016(2) -0.0028(16) -0.0021(15) 0.0058(16)
C14 0.028(2) 0.032(2) 0.024(2) -0.0034(18) -0.0016(17) 0.0094(18)
C15 0.021(2) 0.039(2) 0.021(2) -0.0033(18) 0.0001(17) 0.0040(18)
C16 0.025(2) 0.059(3) 0.029(3) -0.010(2) -0.0079(19) 0.014(2)
C17 0.022(2) 0.060(3) 0.021(2) -0.006(2) 0.0036(17) 0.000(2)
C18 0.018(2) 0.084(4) 0.023(2) 0.000(2) -0.0007(18) -0.004(2)
C19 0.031(3) 0.074(4) 0.039(3) 0.003(3) -0.004(2) -0.027(2)
C20 0.041(3) 0.062(3) 0.041(3) 0.002(3) -0.006(2) -0.018(3)
C21 0.029(2) 0.048(3) 0.032(3) 0.001(2) -0.0055(19) -0.013(2)
C22 0.019(2) 0.047(3) 0.023(2) -0.0024(19) 0.0011(17) -0.0029(19)
C23 0.021(2) 0.037(2) 0.018(2) -0.0030(17) 0.0010(16) 0.0011(17)
C24 0.020(2) 0.030(2) 0.020(2) -0.0037(17) -0.0024(16) 0.0033(17)
C25 0.052(3) 0.057(3) 0.038(3) 0.004(2) -0.023(2) 0.004(2)
C26 0.032(3) 0.091(4) 0.065(4) -0.027(3) -0.007(3) 0.028(3)
C27 0.022(2) 0.025(2) 0.017(2) 0.0010(16) 0.0013(16) 0.0027(16)
C28 0.025(2) 0.0169(19) 0.025(2) 0.0024(16) 0.0062(16) -0.0045(16)
C29 0.022(2) 0.026(2) 0.034(2) -0.0020(18) -0.0026(18) -0.0006(17)
C30 0.028(2) 0.030(2) 0.048(3) -0.003(2) -0.008(2) -0.0051(19)
C31 0.042(3) 0.019(2) 0.058(3) -0.006(2) -0.009(2) -0.0067(19)
C32 0.041(3) 0.018(2) 0.048(3) 0.0020(19) -0.003(2) 0.0023(18)
C33 0.027(2) 0.021(2) 0.026(2) 0.0026(17) 0.0029(17) 0.0007(17)
C34 0.025(2) 0.027(2) 0.028(2) 0.0041(18) -0.0039(17) 0.0041(17)
C35 0.049(3) 0.069(4) 0.031(3) 0.017(2) 0.010(2) 0.026(3)
C36 0.056(4) 0.091(4) 0.054(4) 0.019(3) 0.014(3) 0.043(3)
C37 0.044(3) 0.063(3) 0.055(4) 0.030(3) -0.001(3) 0.016(3)
C38 0.044(3) 0.070(4) 0.038(3) 0.029(3) 0.003(2) 0.009(3)
C39 0.036(3) 0.054(3) 0.031(3) 0.011(2) 0.008(2) 0.011(2)
C40 0.0187(19) 0.025(2) 0.021(2) 0.0017(16) 0.0014(16) -0.0011(15)
C41 0.027(2) 0.032(2) 0.027(2) 0.0034(19) 0.0038(17) -0.0051(18)
C42 0.022(2) 0.039(3) 0.026(2) 0.0000(19) 0.0011(17) -0.0011(18)
C43 0.024(2) 0.056(3) 0.028(2) 0.004(2) 0.0097(18) -0.004(2)
C44 0.022(2) 0.062(3) 0.026(2) -0.004(2) 0.0063(18) 0.007(2)
C45 0.022(2) 0.048(3) 0.033(3) -0.010(2) 0.0043(19) 0.0053(19)
C46 0.042(3) 0.056(3) 0.041(3) -0.008(2) 0.012(2) 0.012(2)
C47 0.064(4) 0.063(4) 0.054(4) -0.015(3) 0.016(3) 0.020(3)
C48 0.054(3) 0.091(5) 0.045(3) -0.013(3) 0.020(3) 0.024(3)
C49 0.040(3) 0.080(4) 0.034(3) -0.002(3) 0.015(2) 0.014(3)
C50 0.0158(19) 0.038(3) 0.023(2) -0.0067(18) -0.0048(16) 0.0053(17)
C51 0.0156(19) 0.028(2) 0.024(2) -0.0009(17) 0.0010(16) 0.0006(16)
C52 0.038(3) 0.091(4) 0.043(3) -0.001(3) 0.020(2) -0.017(3)
C53 0.049(3) 0.067(3) 0.035(3) 0.014(3) 0.016(2) 0.004(3)
C54 0.0171(19) 0.024(2) 0.026(2) 0.0017(17) -0.0004(16) -0.0023(16)
C55 0.022(2) 0.031(2) 0.041(3) -0.002(2) 0.0040(18) -0.0012(18)
C56 0.039(3) 0.025(2) 0.058(3) -0.014(2) 0.005(2) -0.004(2)
C57 0.057(3) 0.040(3) 0.049(3) -0.024(2) 0.005(3) 0.001(2)
C58 0.056(3) 0.045(3) 0.034(3) -0.015(2) 0.007(2) 0.008(2)
C59 0.031(2) 0.032(2) 0.025(2) -0.0046(18) 0.0003(18) 0.0072(18)
C60 0.0178(19) 0.025(2) 0.029(2) -0.0072(17) -0.0034(17) 0.0048(16)
C61 0.035(2) 0.023(2) 0.043(3) -0.0024(19) 0.007(2) -0.0040(19)
C62 0.039(3) 0.046(3) 0.059(3) 0.009(2) 0.006(2) -0.012(2)
C63 0.048(3) 0.062(4) 0.087(5) 0.019(3) 0.017(3) -0.017(3)
C64 0.072(4) 0.048(3) 0.073(4) 0.023(3) 0.024(3) -0.008(3)
C65 0.062(4) 0.046(3) 0.057(4) 0.019(3) 0.002(3) 0.006(3)
C66 0.041(3) 0.035(3) 0.052(3) 0.006(2) 0.005(2) -0.003(2)

loop_
_atom_type_symbol
_atom_type_description
_atom_type_scat_dispersion_real
_atom_type_scat_dispersion_imag
_atom_type_scat_source
C C 0.0181 0.0091 'International Tables Vol C Tables 4.2.6.8 and 6.1.1.4'
H H 0.0000 0.0000 'International Tables Vol C Tables 4.2.6.8 and 6.1.1.4'
Ir Ir -4.7710 6.5667 'International Tables Vol C Tables 4.2.6.8 and 6.1.1.4'
N N 0.0311 0.0180 'International Tables Vol C Tables 4.2.6.8 and 6.1.1.4'
O O 0.0492 0.0322 'International Tables Vol C Tables 4.2.6.8 and 6.1.1.4'

loop_
_geom_angle_atom_site_label_1
_geom_angle_atom_site_label_2
_geom_angle_atom_site_label_3
_geom_angle
_geom_angle_site_symmetry_1
_geom_angle_site_symmetry_3
_geom_angle_publ_flag
N1 Ir1 O2 75.29(10) . . ?
N2 Ir1 N1 97.10(11) . . ?
N2 Ir1 O2 89.79(11) . . ?
N3 Ir1 N1 91.00(11) . . ?
N3 Ir1 O2 95.96(11) . . ?
N3 Ir1 N2 171.05(11) . . ?
C1 Ir1 N1 173.86(13) . . ?
C1 Ir1 O2 99.23(12) . . ?
C1 Ir1 N2 79.95(13) . . ?
C1 Ir1 N3 92.33(13) . . ?
C2 Ir1 N1 96.27(13) . . ?
C2 Ir1 O2 170.65(12) . . ?
C2 Ir1 N2 95.32(14) . . ?
C2 Ir1 N3 79.96(14) . . ?
C2 Ir1 C1 89.39(14) . . ?
C3 N1 Ir1 117.4(2) . . ?
C3 N1 C7 120.6(3) . . ?
C7 N1 Ir1 122.0(2) . . ?
C12 O2 Ir1 118.5(2) . . ?
C27 N2 Ir1 114.7(2) . . ?
C27 N2 C28 107.4(3) . . ?
C28 N2 Ir1 137.6(2) . . ?
C54 N3 Ir1 114.6(2) . . ?
C54 N3 C60 107.4(3) . . ?
C60 N3 Ir1 137.1(3) . . ?
C13 C1 Ir1 115.7(3) . . ?
C24 C1 Ir1 127.0(3) . . ?
C24 C1 C13 117.2(3) . . ?
C27 N4 C33 107.4(3) . . ?
C27 N4 C34 127.6(3) . . ?
C33 N4 C34 125.0(3) . . ?
C40 C2 Ir1 115.8(3) . . ?
C40 C2 C51 116.2(3) . . ?
C51 C2 Ir1 128.0(3) . . ?
C54 N5 C55 107.6(3) . . ?
C54 N5 C61 125.2(3) . . ?
C55 N5 C61 127.0(3) . . ?
N1 C3 C4 121.2(3) . . ?
N1 C3 C12 113.9(3) . . ?
C4 C3 C12 124.9(3) . . ?
C5 C4 C3 117.9(3) . . ?
C11 C4 C3 124.6(4) . . ?
C11 C4 C5 117.5(4) . . ?
C6 C5 C4 117.8(3) . . ?
C6 C5 C8 122.3(4) . . ?
C8 C5 C4 119.9(4) . . ?
C5 C6 H6 119.8 . . ?
C7 C6 C5 120.4(4) . . ?
C7 C6 H6 119.8 . . ?
N1 C7 C6 122.0(4) . . ?
N1 C7 H7 119.0 . . ?
C6 C7 H7 119.0 . . ?
C5 C8 H8 119.6 . . ?
C9 C8 C5 120.9(5) . . ?
C9 C8 H8 119.6 . . ?
C8 C9 H9 120.1 . . ?
C8 C9 C10 119.7(4) . . ?
C10 C9 H9 120.1 . . ?
C9 C10 H10 119.3 . . ?
C11 C10 C9 121.4(5) . . ?
C11 C10 H10 119.3 . . ?
C4 C11 H11 119.7 . . ?
C10 C11 C4 120.6(5) . . ?
C10 C11 H11 119.7 . . ?
O1 C12 O2 125.2(4) . . ?
O1 C12 C3 120.0(4) . . ?
O2 C12 C3 114.8(3) . . ?
C1 C13 C27 111.1(3) . . ?
C14 C13 C1 122.2(3) . . ?
C14 C13 C27 126.6(3) . . ?
C13 C14 H14 120.5 . . ?
C15 C14 C13 119.1(4) . . ?
C15 C14 H14 120.5 . . ?
C14 C15 C16 130.1(4) . . ?
C14 C15 C23 119.3(4) . . ?
C23 C15 C16 110.6(4) . . ?
C15 C16 C25 110.9(4) . . ?
C15 C16 C26 111.4(4) . . ?
C17 C16 C15 101.5(3) . . ?
C17 C16 C25 111.4(4) . . ?
C17 C16 C26 111.5(4) . . ?
C25 C16 C26 110.0(4) . . ?
C18 C17 C16 129.6(4) . . ?
C18 C17 C22 118.8(4) . . ?
C22 C17 C16 111.5(4) . . ?
C17 C18 H18 120.4 . . ?
C19 C18 C17 119.1(4) . . ?
C19 C18 H18 120.4 . . ?
C18 C19 H19 119.4 . . ?
C18 C19 C20 121.2(4) . . ?
C20 C19 H19 119.4 . . ?
C19 C20 H20 119.8 . . ?
C21 C20 C19 120.4(5) . . ?
C21 C20 H20 119.8 . . ?
C20 C21 H21 120.4 . . ?
C22 C21 C20 119.2(5) . . ?
C22 C21 H21 120.4 . . ?
C17 C22 C23 107.5(4) . . ?
C21 C22 C17 121.3(4) . . ?
C21 C22 C23 131.2(4) . . ?
C15 C23 C22 108.8(3) . . ?
C24 C23 C15 122.0(4) . . ?
C24 C23 C22 129.2(4) . . ?
C1 C24 C23 120.1(4) . . ?
C1 C24 H24 120.0 . . ?
C23 C24 H24 120.0 . . ?
C16 C25 H25A 109.5 . . ?
C16 C25 H25B 109.5 . . ?
C16 C25 H25C 109.5 . . ?
H25A C25 H25B 109.5 . . ?
H25A C25 H25C 109.5 . . ?
H25B C25 H25C 109.5 . . ?
C16 C26 H26A 109.5 . . ?
C16 C26 H26B 109.5 . . ?
C16 C26 H26C 109.5 . . ?
H26A C26 H26B 109.5 . . ?
H26A C26 H26C 109.5 . . ?
H26B C26 H26C 109.5 . . ?
N2 C27 N4 110.4(3) . . ?
N2 C27 C13 118.5(3) . . ?
N4 C27 C13 131.0(3) . . ?
N2 C28 C33 108.0(3) . . ?
C29 C28 N2 131.6(3) . . ?
C29 C28 C33 120.4(3) . . ?
C28 C29 H29 121.4 . . ?
C30 C29 C28 117.2(4) . . ?
C30 C29 H29 121.4 . . ?
C29 C30 H30 119.0 . . ?
C29 C30 C31 122.0(4) . . ?
C31 C30 H30 119.0 . . ?
C30 C31 H31 119.3 . . ?
C32 C31 C30 121.5(4) . . ?
C32 C31 H31 119.3 . . ?
C31 C32 H32 121.8 . . ?
C31 C32 C33 116.5(4) . . ?
C33 C32 H32 121.8 . . ?
N4 C33 C28 106.7(3) . . ?
N4 C33 C32 130.8(4) . . ?
C28 C33 C32 122.5(4) . . ?
C35 C34 N4 119.5(4) . . ?
C35 C34 C39 121.2(4) . . ?
C39 C34 N4 119.3(4) . . ?
C34 C35 H35 120.7 . . ?
C34 C35 C36 118.7(4) . . ?
C36 C35 H35 120.7 . . ?
C35 C36 H36 119.8 . . ?
C37 C36 C35 120.4(5) . . ?
C37 C36 H36 119.8 . . ?
C36 C37 H37 120.0 . . ?
C38 C37 C36 119.9(5) . . ?
C38 C37 H37 120.0 . . ?
C37 C38 H38 119.7 . . ?
C37 C38 C39 120.6(5) . . ?
C39 C38 H38 119.7 . . ?
C34 C39 C38 119.2(4) . . ?
C34 C39 H39 120.4 . . ?
C38 C39 H39 120.4 . . ?
C2 C40 C54 111.7(3) . . ?
C41 C40 C2 123.1(4) . . ?
C41 C40 C54 125.0(3) . . ?
C40 C41 H41 120.8 . . ?
C42 C41 C40 118.5(4) . . ?
C42 C41 H41 120.8 . . ?
C41 C42 C43 128.2(4) . . ?
C41 C42 C50 120.0(4) . . ?
C50 C42 C43 111.8(4) . . ?
C42 C43 C52 111.2(4) . . ?
C42 C43 C53 112.2(4) . . ?
C44 C43 C42 101.1(3) . . ?
C44 C43 C52 111.3(4) . . ?
C44 C43 C53 111.9(4) . . ?
C53 C43 C52 109.0(4) . . ?
C45 C44 C43 111.1(4) . . ?
C49 C44 C43 129.1(5) . . ?
C49 C44 C45 119.8(5) . . ?
C44 C45 C50 108.7(4) . . ?
C46 C45 C44 121.4(4) . . ?
C46 C45 C50 129.9(4) . . ?
C45 C46 H46 120.9 . . ?
C45 C46 C47 118.2(5) . . ?
C47 C46 H46 120.9 . . ?
C46 C47 H47 119.8 . . ?
C48 C47 C46 120.4(5) . . ?
C48 C47 H47 119.8 . . ?
C47 C48 H48 119.5 . . ?
C49 C48 C47 120.9(5) . . ?
C49 C48 H48 119.5 . . ?
C44 C49 H49 120.4 . . ?
C48 C49 C44 119.2(5) . . ?
C48 C49 H49 120.4 . . ?
C42 C50 C45 107.2(4) . . ?
C51 C50 C42 121.9(4) . . ?
C51 C50 C45 130.9(4) . . ?
C2 C51 H51 119.9 . . ?
C50 C51 C2 120.3(4) . . ?
C50 C51 H51 119.9 . . ?
C43 C52 H52A 109.5 . . ?
C43 C52 H52B 109.5 . . ?
C43 C52 H52C 109.5 . . ?
H52A C52 H52B 109.5 . . ?
H52A C52 H52C 109.5 . . ?
H52B C52 H52C 109.5 . . ?
C43 C53 H53A 109.5 . . ?
C43 C53 H53B 109.5 . . ?
C43 C53 H53C 109.5 . . ?
H53A C53 H53B 109.5 . . ?
H53A C53 H53C 109.5 . . ?
H53B C53 H53C 109.5 . . ?
N3 C54 N5 110.4(3) . . ?
N3 C54 C40 117.5(3) . . ?
N5 C54 C40 131.5(4) . . ?
N5 C55 C56 131.7(4) . . ?
N5 C55 C60 106.0(3) . . ?
C56 C55 C60 122.3(4) . . ?
C55 C56 H56 121.8 . . ?
C57 C56 C55 116.3(4) . . ?
C57 C56 H56 121.8 . . ?
C56 C57 H57 118.9 . . ?
C56 C57 C58 122.2(4) . . ?
C58 C57 H57 118.9 . . ?
C57 C58 H58 119.1 . . ?
C59 C58 C57 121.7(4) . . ?
C59 C58 H58 119.1 . . ?
C58 C59 H59 121.5 . . ?
C58 C59 C60 117.0(4) . . ?
C60 C59 H59 121.5 . . ?
N3 C60 C55 108.4(4) . . ?
N3 C60 C59 131.1(4) . . ?
C59 C60 C55 120.4(4) . . ?
C62 C61 N5 119.4(4) . . ?
C66 C61 N5 119.0(4) . . ?
C66 C61 C62 121.3(4) . . ?
C61 C62 H62 120.7 . . ?
C63 C62 C61 118.5(5) . . ?
C63 C62 H62 120.7 . . ?
C62 C63 H63 119.8 . . ?
C64 C63 C62 120.3(5) . . ?
C64 C63 H63 119.8 . . ?
C63 C64 H64 119.6 . . ?
C65 C64 C63 120.8(5) . . ?
C65 C64 H64 119.6 . . ?
C64 C65 H65 119.8 . . ?
C64 C65 C66 120.4(5) . . ?
C66 C65 H65 119.8 . . ?
C61 C66 C65 118.7(5) . . ?
C61 C66 H66 120.7 . . ?
C65 C66 H66 120.7 . . ?

loop_
_geom_bond_atom_site_label_1
_geom_bond_atom_site_label_2
_geom_bond_distance
_geom_bond_site_symmetry_2
_geom_bond_publ_flag
Ir1 N1 2.129(3) . ?
Ir1 O2 2.145(3) . ?
Ir1 N2 2.041(3) . ?
Ir1 N3 2.033(3) . ?
Ir1 C1 2.022(4) . ?
Ir1 C2 1.994(4) . ?
N1 C3 1.328(5) . ?
N1 C7 1.352(5) . ?
O1 C12 1.220(5) . ?
O2 C12 1.273(5) . ?
N2 C27 1.342(5) . ?
N2 C28 1.388(5) . ?
N3 C54 1.337(5) . ?
N3 C60 1.383(5) . ?
C1 C13 1.434(5) . ?
C1 C24 1.390(5) . ?
N4 C27 1.364(5) . ?
N4 C33 1.391(5) . ?
N4 C34 1.442(5) . ?
C2 C40 1.418(5) . ?
C2 C51 1.421(5) . ?
N5 C54 1.374(5) . ?
N5 C55 1.389(5) . ?
N5 C61 1.432(5) . ?
C3 C4 1.431(5) . ?
C3 C12 1.538(5) . ?
C4 C5 1.426(6) . ?
C4 C11 1.415(6) . ?
C5 C6 1.404(6) . ?
C5 C8 1.414(5) . ?
C6 H6 0.9500 . ?
C6 C7 1.362(5) . ?
C7 H7 0.9500 . ?
C8 H8 0.9500 . ?
C8 C9 1.354(7) . ?
C9 H9 0.9500 . ?
C9 C10 1.398(8) . ?
C10 H10 0.9500 . ?
C10 C11 1.372(6) . ?
C11 H11 0.9500 . ?
C13 C14 1.401(5) . ?
C13 C27 1.450(5) . ?
C14 H14 0.9500 . ?
C14 C15 1.378(6) . ?
C15 C16 1.519(5) . ?
C15 C23 1.404(6) . ?
C16 C17 1.515(7) . ?
C16 C25 1.539(7) . ?
C16 C26 1.553(6) . ?
C17 C18 1.400(6) . ?
C17 C22 1.404(6) . ?
C18 H18 0.9500 . ?
C18 C19 1.378(7) . ?
C19 H19 0.9500 . ?
C19 C20 1.383(7) . ?
C20 H20 0.9500 . ?
C20 C21 1.379(6) . ?
C21 H21 0.9500 . ?
C21 C22 1.374(6) . ?
C22 C23 1.474(6) . ?
C23 C24 1.395(5) . ?
C24 H24 0.9500 . ?
C25 H25A 0.9800 . ?
C25 H25B 0.9800 . ?
C25 H25C 0.9800 . ?
C26 H26A 0.9800 . ?
C26 H26B 0.9800 . ?
C26 H26C 0.9800 . ?
C28 C29 1.388(5) . ?
C28 C33 1.394(5) . ?
C29 H29 0.9500 . ?
C29 C30 1.377(6) . ?
C30 H30 0.9500 . ?
C30 C31 1.402(6) . ?
C31 H31 0.9500 . ?
C31 C32 1.369(6) . ?
C32 H32 0.9500 . ?
C32 C33 1.395(6) . ?
C34 C35 1.370(6) . ?
C34 C39 1.373(6) . ?
C35 H35 0.9500 . ?
C35 C36 1.387(6) . ?
C36 H36 0.9500 . ?
C36 C37 1.377(7) . ?
C37 H37 0.9500 . ?
C37 C38 1.359(7) . ?
C38 H38 0.9500 . ?
C38 C39 1.380(6) . ?
C39 H39 0.9500 . ?
C40 C41 1.409(5) . ?
C40 C54 1.441(5) . ?
C41 H41 0.9500 . ?
C41 C42 1.374(6) . ?
C42 C43 1.518(6) . ?
C42 C50 1.400(6) . ?
C43 C44 1.515(6) . ?
C43 C52 1.533(6) . ?
C43 C53 1.529(6) . ?
C44 C45 1.396(6) . ?
C44 C49 1.387(6) . ?
C45 C46 1.380(6) . ?
C45 C50 1.480(6) . ?
C46 H46 0.9500 . ?
C46 C47 1.395(7) . ?
C47 H47 0.9500 . ?
C47 C48 1.391(8) . ?
C48 H48 0.9500 . ?
C48 C49 1.376(8) . ?
C49 H49 0.9500 . ?
C50 C51 1.382(5) . ?
C51 H51 0.9500 . ?
C52 H52A 0.9800 . ?
C52 H52B 0.9800 . ?
C52 H52C 0.9800 . ?
C53 H53A 0.9800 . ?
C53 H53B 0.9800 . ?
C53 H53C 0.9800 . ?
C55 C56 1.391(6) . ?
C55 C60 1.407(6) . ?
C56 H56 0.9500 . ?
C56 C57 1.371(7) . ?
C57 H57 0.9500 . ?
C57 C58 1.401(7) . ?
C58 H58 0.9500 . ?
C58 C59 1.380(6) . ?
C59 H59 0.9500 . ?
C59 C60 1.395(6) . ?
C61 C62 1.387(6) . ?
C61 C66 1.373(6) . ?
C62 H62 0.9500 . ?
C62 C63 1.384(7) . ?
C63 H63 0.9500 . ?
C63 C64 1.372(8) . ?
C64 H64 0.9500 . ?
C64 C65 1.356(8) . ?
C65 H65 0.9500 . ?
C65 C66 1.394(7) . ?
C66 H66 0.9500 . ?

loop_
_geom_torsion_atom_site_label_1
_geom_torsion_atom_site_label_2
_geom_torsion_atom_site_label_3
_geom_torsion_atom_site_label_4
_geom_torsion
_geom_torsion_site_symmetry_1
_geom_torsion_site_symmetry_2
_geom_torsion_site_symmetry_3
_geom_torsion_site_symmetry_4
_geom_torsion_publ_flag
Ir1 N1 C3 C4 -177.7(3) . . . . ?
Ir1 N1 C3 C12 4.3(4) . . . . ?
Ir1 N1 C7 C6 175.5(3) . . . . ?
Ir1 O2 C12 O1 -179.6(4) . . . . ?
Ir1 O2 C12 C3 -0.6(4) . . . . ?
Ir1 N2 C27 N4 -177.4(2) . . . . ?
Ir1 N2 C27 C13 -1.5(4) . . . . ?
Ir1 N2 C28 C29 -3.0(7) . . . . ?
Ir1 N2 C28 C33 174.6(3) . . . . ?
Ir1 N3 C54 N5 -173.7(2) . . . . ?
Ir1 N3 C54 C40 -0.9(4) . . . . ?
Ir1 N3 C60 C55 169.8(3) . . . . ?
Ir1 N3 C60 C59 -8.6(6) . . . . ?
Ir1 C1 C13 C14 179.3(3) . . . . ?
Ir1 C1 C13 C27 2.7(4) . . . . ?
Ir1 C1 C24 C23 -177.9(3) . . . . ?
Ir1 C2 C40 C41 -177.2(3) . . . . ?
Ir1 C2 C40 C54 6.5(4) . . . . ?
Ir1 C2 C51 C50 177.5(3) . . . . ?
N1 C3 C4 C5 1.7(5) . . . . ?
N1 C3 C4 C11 -177.4(4) . . . . ?
N1 C3 C12 O1 176.6(4) . . . . ?
N1 C3 C12 O2 -2.4(5) . . . . ?
N2 C28 C29 C30 176.7(4) . . . . ?
N2 C28 C33 N4 -0.2(4) . . . . ?
N2 C28 C33 C32 -178.0(4) . . . . ?
C1 C13 C14 C15 -0.6(6) . . . . ?
C1 C13 C27 N2 -0.8(5) . . . . ?
C1 C13 C27 N4 174.1(4) . . . . ?
N4 C34 C35 C36 177.7(5) . . . . ?
N4 C34 C39 C38 -177.1(4) . . . . ?
C2 C40 C41 C42 -1.4(6) . . . . ?
C2 C40 C54 N3 -3.6(5) . . . . ?
C2 C40 C54 N5 167.4(4) . . . . ?
N5 C55 C56 C57 -177.5(5) . . . . ?
N5 C55 C60 N3 -0.3(4) . . . . ?
N5 C55 C60 C59 178.3(3) . . . . ?
N5 C61 C62 C63 172.9(5) . . . . ?
N5 C61 C66 C65 -172.6(4) . . . . ?
C3 N1 C7 C6 -1.9(6) . . . . ?
C3 C4 C5 C6 -1.3(5) . . . . ?
C3 C4 C5 C8 179.7(3) . . . . ?
C3 C4 C11 C10 180.0(4) . . . . ?
C4 C3 C12 O1 -1.3(6) . . . . ?
C4 C3 C12 O2 179.7(3) . . . . ?
C4 C5 C6 C7 -0.6(6) . . . . ?
C4 C5 C8 C9 0.4(6) . . . . ?
C5 C4 C11 C10 0.9(6) . . . . ?
C5 C6 C7 N1 2.3(6) . . . . ?
C5 C8 C9 C10 0.6(7) . . . . ?
C6 C5 C8 C9 -178.5(4) . . . . ?
C7 N1 C3 C4 -0.1(5) . . . . ?
C7 N1 C3 C12 -178.1(3) . . . . ?
C8 C5 C6 C7 178.4(4) . . . . ?
C8 C9 C10 C11 -0.9(8) . . . . ?
C9 C10 C11 C4 0.1(8) . . . . ?
C11 C4 C5 C6 177.8(4) . . . . ?
C11 C4 C5 C8 -1.2(6) . . . . ?
C12 C3 C4 C5 179.5(3) . . . . ?
C12 C3 C4 C11 0.4(6) . . . . ?
C13 C1 C24 C23 1.1(5) . . . . ?
C13 C14 C15 C16 -178.7(4) . . . . ?
C13 C14 C15 C23 -0.2(6) . . . . ?
C14 C13 C27 N2 -177.2(4) . . . . ?
C14 C13 C27 N4 -2.3(7) . . . . ?
C14 C15 C16 C17 175.6(4) . . . . ?
C14 C15 C16 C25 -65.9(6) . . . . ?
C14 C15 C16 C26 56.9(6) . . . . ?
C14 C15 C23 C22 -177.0(4) . . . . ?
C14 C15 C23 C24 1.6(6) . . . . ?
C15 C16 C17 C18 -177.8(4) . . . . ?
C15 C16 C17 C22 3.2(5) . . . . ?
C15 C23 C24 C1 -2.0(6) . . . . ?
C16 C15 C23 C22 1.7(5) . . . . ?
C16 C15 C23 C24 -179.7(4) . . . . ?
C16 C17 C18 C19 -178.3(4) . . . . ?
C16 C17 C22 C21 178.4(4) . . . . ?
C16 C17 C22 C23 -2.4(5) . . . . ?
C17 C18 C19 C20 -0.5(7) . . . . ?
C17 C22 C23 C15 0.4(5) . . . . ?
C17 C22 C23 C24 -178.0(4) . . . . ?
C18 C17 C22 C21 -0.8(6) . . . . ?
C18 C17 C22 C23 178.5(4) . . . . ?
C18 C19 C20 C21 0.5(8) . . . . ?
C19 C20 C21 C22 -0.5(7) . . . . ?
C20 C21 C22 C17 0.7(7) . . . . ?
C20 C21 C22 C23 -178.3(4) . . . . ?
C21 C22 C23 C15 179.6(4) . . . . ?
C21 C22 C23 C24 1.1(7) . . . . ?
C22 C17 C18 C19 0.7(6) . . . . ?
C22 C23 C24 C1 176.3(4) . . . . ?
C23 C15 C16 C17 -2.9(4) . . . . ?
C23 C15 C16 C25 115.5(4) . . . . ?
C23 C15 C16 C26 -121.7(5) . . . . ?
C24 C1 C13 C14 0.2(6) . . . . ?
C24 C1 C13 C27 -176.4(3) . . . . ?
C25 C16 C17 C18 64.1(6) . . . . ?
C25 C16 C17 C22 -114.9(4) . . . . ?
C26 C16 C17 C18 -59.1(6) . . . . ?
C26 C16 C17 C22 121.9(4) . . . . ?
C27 N2 C28 C29 -175.9(4) . . . . ?
C27 N2 C28 C33 1.7(4) . . . . ?
C27 N4 C33 C28 -1.4(4) . . . . ?
C27 N4 C33 C32 176.2(4) . . . . ?
C27 N4 C34 C35 -98.1(5) . . . . ?
C27 N4 C34 C39 81.4(5) . . . . ?
C27 C13 C14 C15 175.4(4) . . . . ?
C28 N2 C27 N4 -2.7(4) . . . . ?
C28 N2 C27 C13 173.2(3) . . . . ?
C28 C29 C30 C31 1.4(7) . . . . ?
C29 C28 C33 N4 177.7(3) . . . . ?
C29 C28 C33 C32 -0.1(6) . . . . ?
C29 C30 C31 C32 -1.3(8) . . . . ?
C30 C31 C32 C33 0.4(7) . . . . ?
C31 C32 C33 N4 -177.1(4) . . . . ?
C31 C32 C33 C28 0.2(7) . . . . ?
C33 N4 C27 N2 2.6(4) . . . . ?
C33 N4 C27 C13 -172.7(4) . . . . ?
C33 N4 C34 C35 83.3(5) . . . . ?
C33 N4 C34 C39 -97.2(5) . . . . ?
C33 C28 C29 C30 -0.7(6) . . . . ?
C34 N4 C27 N2 -176.2(3) . . . . ?
C34 N4 C27 C13 8.5(7) . . . . ?
C34 N4 C33 C28 177.4(3) . . . . ?
C34 N4 C33 C32 -4.9(7) . . . . ?
C34 C35 C36 C37 -0.2(9) . . . . ?
C35 C34 C39 C38 2.4(7) . . . . ?
C35 C36 C37 C38 1.7(10) . . . . ?
C36 C37 C38 C39 -1.1(9) . . . . ?
C37 C38 C39 C34 -0.9(8) . . . . ?
C39 C34 C35 C36 -1.8(8) . . . . ?
C40 C2 C51 C50 -0.2(5) . . . . ?
C40 C41 C42 C43 -176.9(4) . . . . ?
C40 C41 C42 C50 1.3(6) . . . . ?
C41 C40 C54 N3 -179.8(4) . . . . ?
C41 C40 C54 N5 -8.8(7) . . . . ?
C41 C42 C43 C44 179.6(4) . . . . ?
C41 C42 C43 C52 61.3(6) . . . . ?
C41 C42 C43 C53 -61.1(6) . . . . ?
C41 C42 C50 C45 -179.9(4) . . . . ?
C41 C42 C50 C51 -0.8(6) . . . . ?
C42 C43 C44 C45 -0.6(5) . . . . ?
C42 C43 C44 C49 -179.5(5) . . . . ?
C42 C50 C51 C2 0.2(6) . . . . ?
C43 C42 C50 C45 -1.3(4) . . . . ?
C43 C42 C50 C51 177.7(4) . . . . ?
C43 C44 C45 C46 179.5(4) . . . . ?
C43 C44 C45 C50 -0.2(5) . . . . ?
C43 C44 C49 C48 180.0(5) . . . . ?
C44 C45 C46 C47 0.6(7) . . . . ?
C44 C45 C50 C42 0.9(5) . . . . ?
C44 C45 C50 C51 -178.0(4) . . . . ?
C45 C44 C49 C48 1.1(7) . . . . ?
C45 C46 C47 C48 0.4(8) . . . . ?
C45 C50 C51 C2 179.1(4) . . . . ?
C46 C45 C50 C42 -178.7(4) . . . . ?
C46 C45 C50 C51 2.3(7) . . . . ?
C46 C47 C48 C49 -0.7(9) . . . . ?
C47 C48 C49 C44 -0.1(8) . . . . ?
C49 C44 C45 C46 -1.4(7) . . . . ?
C49 C44 C45 C50 178.9(4) . . . . ?
C50 C42 C43 C44 1.2(4) . . . . ?
C50 C42 C43 C52 -117.1(4) . . . . ?
C50 C42 C43 C53 120.6(4) . . . . ?
C50 C45 C46 C47 -179.7(4) . . . . ?
C51 C2 C40 C41 0.8(5) . . . . ?
C51 C2 C40 C54 -175.5(3) . . . . ?
C52 C43 C44 C45 117.6(4) . . . . ?
C52 C43 C44 C49 -61.3(6) . . . . ?
C53 C43 C44 C45 -120.2(4) . . . . ?
C53 C43 C44 C49 60.9(6) . . . . ?
C54 N3 C60 C55 1.8(4) . . . . ?
C54 N3 C60 C59 -176.6(4) . . . . ?
C54 N5 C55 C56 177.5(4) . . . . ?
C54 N5 C55 C60 -1.3(4) . . . . ?
C54 N5 C61 C62 -92.8(5) . . . . ?
C54 N5 C61 C66 82.1(5) . . . . ?
C54 C40 C41 C42 174.4(4) . . . . ?
C55 N5 C54 N3 2.5(4) . . . . ?
C55 N5 C54 C40 -169.0(4) . . . . ?
C55 N5 C61 C62 92.7(5) . . . . ?
C55 N5 C61 C66 -92.5(5) . . . . ?
C55 C56 C57 C58 -1.1(7) . . . . ?
C56 C55 C60 N3 -179.2(4) . . . . ?
C56 C55 C60 C59 -0.7(6) . . . . ?
C56 C57 C58 C59 0.7(8) . . . . ?
C57 C58 C59 C60 -0.1(7) . . . . ?
C58 C59 C60 N3 178.3(4) . . . . ?
C58 C59 C60 C55 0.1(6) . . . . ?
C60 N3 C54 N5 -2.7(4) . . . . ?
C60 N3 C54 C40 170.2(3) . . . . ?
C60 C55 C56 C57 1.1(7) . . . . ?
C61 N5 C54 N3 -172.9(3) . . . . ?
C61 N5 C54 C40 15.6(7) . . . . ?
C61 N5 C55 C56 -7.2(7) . . . . ?
C61 N5 C55 C60 174.0(4) . . . . ?
C61 C62 C63 C64 0.5(9) . . . . ?
C62 C61 C66 C65 2.1(7) . . . . ?
C62 C63 C64 C65 0.5(10) . . . . ?
C63 C64 C65 C66 -0.1(9) . . . . ?
C64 C65 C66 C61 -1.1(8) . . . . ?
C66 C61 C62 C63 -1.8(7) . . . . ?
